data_7014650
loop_
_publ_author_name
'Nomura, Mitsushiro'

_publ_section_title
;
 Organometallic dithiolene complexes of the group 8-10 metals:
 Reactivities, structures and electrochemical behavior.
;
_journal_issue 10
_journal_name_full 'Dalton transactions (Cambridge, England : 2003)'
_journal_page_first 2112
_journal_page_last 2140
_journal_paper_doi 10.1039/c0dt01025a
_journal_volume 40
_journal_year 2011
_chemical_formula_moiety 'C17 H13 Co N2 S2 '
_chemical_formula_sum 'C17 H13 Co N2 S2'
_chemical_formula_weight 368.36
_space_group_IT_number 19
_symmetry_cell_setting orthorhombic
_symmetry_Int_Tables_number 19
_symmetry_space_group_name_Hall 'P 2ac 2ab'
_symmetry_space_group_name_H-M 'P 21 21 21'
_cell_angle_alpha 90.0000
_cell_angle_beta 90.0000
_cell_angle_gamma 90.0000
_cell_formula_units_Z 4
_cell_length_a 7.3955(7)
_cell_length_b 11.4390(11)
_cell_length_c 18.0505(16)
_cell_measurement_reflns_used 2533
_cell_measurement_temperature 298.1
_cell_measurement_theta_max 27.5
_cell_measurement_theta_min 3.3
_cell_volume 1527.0(2)
_computing_cell_refinement CrystalClear
_computing_data_collection CrystalClear
_computing_data_reduction CrystalStructure
_computing_publication_material 'CrystalStructure 3.8'
_computing_structure_refinement CRYSTALS
_computing_structure_solution SIR92
_diffrn_ambient_temperature 293(2)
_diffrn_detector_area_resol_mean 7.31
_diffrn_measured_fraction_theta_full 0.998
_diffrn_measured_fraction_theta_max 0.998
_diffrn_measurement_device_type 'Rigaku Mercury'
_diffrn_measurement_method \w
_diffrn_radiation_type 'Mo K\a'
_diffrn_radiation_wavelength 0.71070
_diffrn_reflns_av_R_equivalents 0.070
_diffrn_reflns_limit_h_max 7
_diffrn_reflns_limit_h_min -9
_diffrn_reflns_limit_k_max 14
_diffrn_reflns_limit_k_min -14
_diffrn_reflns_limit_l_max 23
_diffrn_reflns_limit_l_min -23
_diffrn_reflns_number 12011
_diffrn_reflns_theta_full 27.48
_diffrn_reflns_theta_max 27.48
_exptl_absorpt_coefficient_mu 1.393
_exptl_absorpt_correction_T_max 0.986
_exptl_absorpt_correction_T_min 0.668
_exptl_absorpt_correction_type multi-scan
_exptl_absorpt_process_details 'Jacobson, R. (1998) Private communication'
_exptl_crystal_colour purple
_exptl_crystal_density_diffrn 1.602
_exptl_crystal_density_method 'not measured'
_exptl_crystal_description platelet
_exptl_crystal_F_000 752.00
_exptl_crystal_size_max 0.25
_exptl_crystal_size_mid 0.17
_exptl_crystal_size_min 0.01
_refine_diff_density_max 0.95
_refine_diff_density_min -0.99
_refine_ls_extinction_method none
_refine_ls_goodness_of_fit_ref 1.052
_refine_ls_hydrogen_treatment refall
_refine_ls_number_parameters 212
_refine_ls_number_reflns 1886
_refine_ls_R_factor_gt 0.0626
_refine_ls_shift/su_max 0.0000
_refine_ls_structure_factor_coef Fsqd
_refine_ls_weighting_details 'w = 1/[0.0010Fo^2^ + 1.0000\s(Fo^2^) + 0.5000]/(4Fo^2^)'
_refine_ls_weighting_scheme calc
_refine_ls_wR_factor_ref 0.1425
_reflns_number_gt 1857
_reflns_number_total 3491
_reflns_threshold_expression F^2^>2.0\s(F^2^)
_cod_data_source_file C0DT01025A.TXT
_cod_data_source_block '__CpCo(S2C2(2Py)2)'
_cod_original_formula_sum 'C17 H13 Co N2 S2 '
_cod_database_code 7014650

loop_
_symmetry_equiv_pos_site_id
_symmetry_equiv_pos_as_xyz
1 +X,+Y,+Z
2 1/2+X,1/2-Y,-Z
3 -X,1/2+Y,1/2-Z
4 1/2-X,-Y,1/2+Z

loop_
_atom_site_label
_atom_site_type_symbol
_atom_site_fract_x
_atom_site_fract_y
_atom_site_fract_z
_atom_site_U_iso_or_equiv
_atom_site_adp_type
_atom_site_occupancy
_atom_site_symmetry_multiplicity
_atom_site_calc_flag
_atom_site_refinement_flags
_atom_site_disorder_assembly
_atom_site_disorder_group
Co(1) Co -0.05544(18) 0.15129(12) 0.14455(7) 0.0441(3) Uani 1.00 1 d . . .
S(1) S -0.0712(3) 0.2052(2) 0.25479(14) 0.0472(7) Uani 1.00 1 d . . .
S(2) S 0.1828(3) 0.0580(2) 0.16764(14) 0.0485(7) Uani 1.00 1 d . . .
N(1) N 0.1340(10) 0.0562(7) 0.4225(4) 0.042(2) Uani 1.00 1 d . . .
N(2) N 0.4875(8) 0.0869(7) 0.3376(4) 0.045(2) Uani 1.00 1 d . . .
C(1) C 0.1019(10) 0.1406(8) 0.3021(5) 0.037(2) Uani 1.00 1 d . . .
C(2) C 0.2182(11) 0.0756(8) 0.2608(5) 0.038(2) Uani 1.00 1 d . . .
C(3) C 0.0991(12) 0.1513(9) 0.3827(5) 0.041(2) Uani 1.00 1 d . . .
C(4) C 0.0485(15) 0.2567(8) 0.4158(5) 0.052(3) Uani 1.00 1 d . . .
C(5) C 0.0334(15) 0.2599(11) 0.4924(6) 0.060(3) Uani 1.00 1 d . . .
C(6) C 0.0689(14) 0.1617(10) 0.5317(5) 0.058(3) Uani 1.00 1 d . . .
C(7) C 0.1195(14) 0.0640(10) 0.4958(5) 0.054(3) Uani 1.00 1 d . . .
C(8) C 0.3927(11) 0.0246(8) 0.2870(5) 0.038(2) Uani 1.00 1 d . . .
C(9) C 0.4591(13) -0.0814(8) 0.2618(5) 0.048(3) Uani 1.00 1 d . . .
C(10) C 0.6241(14) -0.1227(10) 0.2858(6) 0.065(4) Uani 1.00 1 d . . .
C(11) C 0.7203(15) -0.0568(10) 0.3364(6) 0.065(3) Uani 1.00 1 d . . .
C(12) C 0.6481(11) 0.0450(10) 0.3609(6) 0.052(3) Uani 1.00 1 d . . .
C(13) C -0.0744(16) 0.2369(11) 0.0461(5) 0.063(3) Uani 1.00 1 d . . .
C(14) C -0.2208(16) 0.2691(10) 0.0928(6) 0.061(3) Uani 1.00 1 d . . .
C(15) C -0.3138(16) 0.1651(12) 0.1094(6) 0.069(4) Uani 1.00 1 d . . .
C(16) C -0.2246(16) 0.0722(11) 0.0719(7) 0.073(4) Uani 1.00 1 d . . .
C(17) C -0.0776(18) 0.1173(10) 0.0347(6) 0.069(4) Uani 1.00 1 d . . .
H(1) H 0.0286 0.3240 0.3861 0.062 Uiso 1.00 1 c R . .
H(2) H -0.0026 0.3295 0.5171 0.072 Uiso 1.00 1 c R . .
H(3) H 0.0583 0.1623 0.5841 0.069 Uiso 1.00 1 c R . .
H(4) H 0.1443 -0.0038 0.5244 0.065 Uiso 1.00 1 c R . .
H(5) H 0.3891 -0.1261 0.2280 0.058 Uiso 1.00 1 c R . .
H(6) H 0.6723 -0.1942 0.2676 0.078 Uiso 1.00 1 c R . .
H(7) H 0.8332 -0.0832 0.3551 0.078 Uiso 1.00 1 c R . .
H(8) H 0.7144 0.0907 0.3954 0.063 Uiso 1.00 1 c R . .
H(9) H 0.0136 0.2891 0.0267 0.075 Uiso 1.00 1 c R . .
H(10) H -0.2493 0.3452 0.1102 0.073 Uiso 1.00 1 c R . .
H(11) H -0.4174 0.1589 0.1402 0.083 Uiso 1.00 1 c R . .
H(12) H -0.2586 -0.0078 0.0741 0.088 Uiso 1.00 1 c R . .
H(13) H 0.0061 0.0734 0.0060 0.082 Uiso 1.00 1 c R . .

loop_
_atom_site_aniso_label
_atom_site_aniso_U_11
_atom_site_aniso_U_22
_atom_site_aniso_U_33
_atom_site_aniso_U_12
_atom_site_aniso_U_13
_atom_site_aniso_U_23
Co(1) 0.0486(7) 0.0462(7) 0.0375(6) -0.0027(7) -0.0055(6) 0.0020(7)
S(1) 0.0461(13) 0.0539(16) 0.0417(14) 0.0087(13) -0.0022(12) -0.0001(12)
S(2) 0.0532(15) 0.0550(17) 0.0375(14) 0.0065(13) 0.0003(11) -0.0059(13)
N(1) 0.045(4) 0.048(5) 0.034(4) 0.005(3) 0.010(3) -0.000(4)
N(2) 0.037(4) 0.049(4) 0.049(5) 0.001(3) -0.002(3) -0.004(4)
C(1) 0.027(4) 0.029(5) 0.055(5) 0.001(4) 0.000(3) -0.005(4)
C(2) 0.040(4) 0.039(5) 0.036(5) -0.010(4) 0.003(4) 0.007(4)
C(3) 0.048(5) 0.037(5) 0.040(4) -0.002(5) -0.004(3) 0.002(4)
C(4) 0.070(6) 0.035(5) 0.049(6) 0.012(6) -0.007(6) 0.002(4)
C(5) 0.063(6) 0.069(8) 0.049(6) 0.004(6) -0.010(6) -0.027(6)
C(6) 0.054(6) 0.074(8) 0.046(5) -0.009(7) 0.008(5) -0.009(6)
C(7) 0.071(7) 0.055(7) 0.036(5) 0.000(5) -0.007(4) -0.000(5)
C(8) 0.032(4) 0.043(6) 0.039(5) 0.006(4) 0.002(3) 0.005(4)
C(9) 0.052(5) 0.045(6) 0.048(6) -0.004(5) 0.013(5) -0.006(4)
C(10) 0.057(6) 0.061(8) 0.075(8) 0.023(5) 0.009(5) -0.003(6)
C(11) 0.064(7) 0.064(7) 0.067(8) 0.016(6) -0.009(6) 0.000(7)
C(12) 0.033(5) 0.072(7) 0.052(6) 0.000(4) 0.002(4) -0.016(6)
C(13) 0.066(7) 0.082(9) 0.040(6) -0.009(7) -0.008(6) 0.017(6)
C(14) 0.090(8) 0.051(7) 0.041(6) 0.008(6) -0.010(6) 0.004(5)
C(15) 0.063(7) 0.084(9) 0.060(7) -0.013(7) -0.010(6) 0.005(7)
C(16) 0.067(7) 0.048(7) 0.103(10) -0.015(6) -0.041(7) -0.001(7)
C(17) 0.078(8) 0.085(10) 0.043(6) 0.006(7) -0.017(6) -0.025(6)

loop_
_atom_type_symbol
_atom_type_description
_atom_type_scat_dispersion_real
_atom_type_scat_dispersion_imag
_atom_type_scat_source
C C 0.003 0.002
;
International Tables for Crystallography
(1992, Vol. C, Tables 4.2.6.8 and 6.1.1.4)
;
H H 0.000 0.000
;
International Tables for Crystallography
(1992, Vol. C, Table 6.1.1.4)
;
Co Co 0.349 0.972
;
International Tables for Crystallography
(1992, Vol. C, Tables 4.2.6.8 and 6.1.1.4)
;
N N 0.006 0.003
;
International Tables for Crystallography
(1992, Vol. C, Tables 4.2.6.8 and 6.1.1.4)
;
S S 0.125 0.123
;
International Tables for Crystallography
(1992, Vol. C, Tables 4.2.6.8 and 6.1.1.4)
;

loop_
_geom_angle_atom_site_label_1
_geom_angle_atom_site_label_2
_geom_angle_atom_site_label_3
_geom_angle
_geom_angle_publ_flag
_geom_angle_site_symmetry_1
_geom_angle_site_symmetry_2
_geom_angle_site_symmetry_3
S(1) Co(1) S(2) 90.44(11) yes . . .
S(1) Co(1) C(13) 133.4(3) yes . . .
S(1) Co(1) C(14) 102.0(3) yes . . .
S(1) Co(1) C(15) 102.9(3) yes . . .
S(1) Co(1) C(16) 135.7(3) yes . . .
S(1) Co(1) C(17) 170.1(3) yes . . .
S(2) Co(1) C(13) 118.4(3) yes . . .
S(2) Co(1) C(14) 157.9(3) yes . . .
S(2) Co(1) C(15) 153.5(4) yes . . .
S(2) Co(1) C(16) 114.8(3) yes . . .
S(2) Co(1) C(17) 99.5(3) yes . . .
C(13) Co(1) C(14) 40.8(4) yes . . .
C(13) Co(1) C(15) 67.8(4) yes . . .
C(13) Co(1) C(16) 66.9(5) yes . . .
C(13) Co(1) C(17) 39.8(4) yes . . .
C(14) Co(1) C(15) 40.5(5) yes . . .
C(14) Co(1) C(16) 68.3(4) yes . . .
C(14) Co(1) C(17) 68.4(4) yes . . .
C(15) Co(1) C(16) 41.2(5) yes . . .
C(15) Co(1) C(17) 68.4(5) yes . . .
C(16) Co(1) C(17) 39.7(5) yes . . .
Co(1) S(1) C(1) 107.9(3) yes . . .
Co(1) S(2) C(2) 105.3(3) yes . . .
C(3) N(1) C(7) 117.8(9) yes . . .
C(8) N(2) C(12) 118.6(8) yes . . .
S(1) C(1) C(2) 115.9(7) yes . . .
S(1) C(1) C(3) 116.9(6) yes . . .
C(2) C(1) C(3) 127.0(8) yes . . .
S(2) C(2) C(1) 120.4(6) yes . . .
S(2) C(2) C(8) 113.4(6) yes . . .
C(1) C(2) C(8) 125.9(8) yes . . .
N(1) C(3) C(1) 117.8(8) yes . . .
N(1) C(3) C(4) 121.9(8) yes . . .
C(1) C(3) C(4) 120.1(8) yes . . .
C(3) C(4) C(5) 118.1(9) yes . . .
C(4) C(5) C(6) 119.0(11) yes . . .
C(5) C(6) C(7) 119.4(9) yes . . .
N(1) C(7) C(6) 123.9(10) yes . . .
N(2) C(8) C(2) 117.1(7) yes . . .
N(2) C(8) C(9) 119.9(7) yes . . .
C(2) C(8) C(9) 123.0(8) yes . . .
C(8) C(9) C(10) 120.7(9) yes . . .
C(9) C(10) C(11) 118.5(10) yes . . .
C(10) C(11) C(12) 118.8(10) yes . . .
N(2) C(12) C(11) 123.5(9) yes . . .
Co(1) C(13) C(14) 70.0(6) yes . . .
Co(1) C(13) C(17) 69.8(6) yes . . .
C(14) C(13) C(17) 109.3(10) yes . . .
Co(1) C(14) C(13) 69.2(6) yes . . .
Co(1) C(14) C(15) 68.8(6) yes . . .
C(13) C(14) C(15) 106.3(10) yes . . .
Co(1) C(15) C(14) 70.7(6) yes . . .
Co(1) C(15) C(16) 69.7(7) yes . . .
C(14) C(15) C(16) 107.7(10) yes . . .
Co(1) C(16) C(15) 69.2(7) yes . . .
Co(1) C(16) C(17) 70.2(7) yes . . .
C(15) C(16) C(17) 108.6(11) yes . . .
Co(1) C(17) C(13) 70.3(6) yes . . .
Co(1) C(17) C(16) 70.0(7) yes . . .
C(13) C(17) C(16) 108.1(11) yes . . .
C(3) C(4) H(1) 120.0 no . . .
C(5) C(4) H(1) 121.9 no . . .
C(4) C(5) H(2) 120.8 no . . .
C(6) C(5) H(2) 120.2 no . . .
C(5) C(6) H(3) 120.1 no . . .
C(7) C(6) H(3) 120.6 no . . .
N(1) C(7) H(4) 118.0 no . . .
C(6) C(7) H(4) 118.1 no . . .
C(8) C(9) H(5) 119.2 no . . .
C(10) C(9) H(5) 120.0 no . . .
C(9) C(10) H(6) 121.2 no . . .
C(11) C(10) H(6) 120.3 no . . .
C(10) C(11) H(7) 120.9 no . . .
C(12) C(11) H(7) 120.3 no . . .
N(2) C(12) H(8) 117.6 no . . .
C(11) C(12) H(8) 118.9 no . . .
Co(1) C(13) H(9) 125.3 no . . .
C(14) C(13) H(9) 125.3 no . . .
C(17) C(13) H(9) 125.3 no . . .
Co(1) C(14) H(10) 125.9 no . . .
C(13) C(14) H(10) 127.1 no . . .
C(15) C(14) H(10) 126.6 no . . .
Co(1) C(15) H(11) 125.0 no . . .
C(14) C(15) H(11) 125.6 no . . .
C(16) C(15) H(11) 126.7 no . . .
Co(1) C(16) H(12) 124.6 no . . .
C(15) C(16) H(12) 125.3 no . . .
C(17) C(16) H(12) 126.1 no . . .
Co(1) C(17) H(13) 125.5 no . . .
C(13) C(17) H(13) 126.3 no . . .
C(16) C(17) H(13) 125.5 no . . .

loop_
_geom_bond_atom_site_label_1
_geom_bond_atom_site_label_2
_geom_bond_distance
_geom_bond_publ_flag
_geom_bond_site_symmetry_1
_geom_bond_site_symmetry_2
Co(1) S(1) 2.087(2) yes . .
Co(1) S(2) 2.102(2) yes . .
Co(1) C(13) 2.034(11) yes . .
Co(1) C(14) 2.045(12) yes . .
Co(1) C(15) 2.019(11) yes . .
Co(1) C(16) 2.026(12) yes . .
Co(1) C(17) 2.028(11) yes . .
S(1) C(1) 1.707(8) yes . .
S(2) C(2) 1.714(9) yes . .
N(1) C(3) 1.329(13) yes . .
N(1) C(7) 1.331(12) yes . .
N(2) C(8) 1.355(11) yes . .
N(2) C(12) 1.348(11) yes . .
C(1) C(2) 1.360(12) yes . .
C(1) C(3) 1.460(13) yes . .
C(2) C(8) 1.493(12) yes . .
C(3) C(4) 1.396(14) yes . .
C(4) C(5) 1.387(14) yes . .
C(5) C(6) 1.355(16) yes . .
C(6) C(7) 1.345(16) yes . .
C(8) C(9) 1.386(13) yes . .
C(9) C(10) 1.378(15) yes . .
C(10) C(11) 1.382(16) yes . .
C(11) C(12) 1.355(16) yes . .
C(13) C(14) 1.421(16) yes . .
C(13) C(17) 1.384(17) yes . .
C(14) C(15) 1.406(18) yes . .
C(15) C(16) 1.422(18) yes . .
C(16) C(17) 1.378(18) yes . .
C(4) H(1) 0.950 no . .
C(5) H(2) 0.950 no . .
C(6) H(3) 0.950 no . .
C(7) H(4) 0.950 no . .
C(9) H(5) 0.950 no . .
C(10) H(6) 0.950 no . .
C(11) H(7) 0.950 no . .
C(12) H(8) 0.950 no . .
C(13) H(9) 0.950 no . .
C(14) H(10) 0.950 no . .
C(15) H(11) 0.950 no . .
C(16) H(12) 0.950 no . .
C(17) H(13) 0.950 no . .

loop_
_geom_contact_atom_site_label_1
_geom_contact_atom_site_label_2
_geom_contact_distance
_geom_contact_publ_flag
_geom_contact_site_symmetry_1
_geom_contact_site_symmetry_2
Co(1) C(1) 3.076(9) ? . .
Co(1) C(2) 3.041(8) ? . .
S(1) S(2) 2.973(3) ? . .
S(1) C(2) 2.606(9) ? . .
S(1) C(3) 2.702(9) ? . .
S(1) C(4) 3.094(10) ? . .
S(1) C(12) 3.367(10) ? . 1_455
S(1) C(14) 3.210(11) ? . .
S(1) C(15) 3.212(12) ? . .
S(2) S(1) 2.973(3) ? . .
S(2) C(1) 2.673(9) ? . .
S(2) C(8) 2.682(9) ? . .
S(2) C(9) 3.100(10) ? . .
S(2) C(13) 3.553(12) ? . .
S(2) C(16) 3.477(12) ? . .
S(2) C(17) 3.151(12) ? . .
N(1) N(2) 3.051(10) ? . .
N(1) C(1) 2.390(12) ? . .
N(1) C(2) 2.993(11) ? . .
N(1) C(4) 2.382(13) ? . .
N(1) C(5) 2.752(15) ? . .
N(1) C(6) 2.361(13) ? . .
N(1) C(8) 3.127(11) ? . .
N(1) C(14) 3.358(15) ? . 3_545
N(2) N(1) 3.051(10) ? . .
N(2) C(1) 2.987(10) ? . .
N(2) C(2) 2.430(11) ? . .
N(2) C(3) 3.075(11) ? . .
N(2) C(5) 3.551(14) ? . 2_556
N(2) C(9) 2.372(12) ? . .
N(2) C(10) 2.765(14) ? . .
N(2) C(11) 2.380(13) ? . .
C(1) Co(1) 3.076(9) ? . .
C(1) S(2) 2.673(9) ? . .
C(1) N(1) 2.390(12) ? . .
C(1) N(2) 2.987(10) ? . .
C(1) C(4) 2.475(13) ? . .
C(1) C(8) 2.542(11) ? . .
C(2) Co(1) 3.041(8) ? . .
C(2) S(1) 2.606(9) ? . .
C(2) N(1) 2.993(11) ? . .
C(2) N(2) 2.430(11) ? . .
C(2) C(3) 2.524(12) ? . .
C(2) C(9) 2.530(13) ? . .
C(3) S(1) 2.702(9) ? . .
C(3) N(2) 3.075(11) ? . .
C(3) C(2) 2.524(12) ? . .
C(3) C(5) 2.386(15) ? . .
C(3) C(6) 2.701(13) ? . .
C(3) C(7) 2.277(14) ? . .
C(3) C(8) 3.131(12) ? . .
C(3) C(12) 3.572(12) ? . 1_455
C(4) S(1) 3.094(10) ? . .
C(4) N(1) 2.382(13) ? . .
C(4) C(1) 2.475(13) ? . .
C(4) C(6) 2.362(14) ? . .
C(4) C(7) 2.686(15) ? . .
C(5) N(1) 2.752(15) ? . .
C(5) N(2) 3.551(14) ? . 2_456
C(5) C(3) 2.386(15) ? . .
C(5) C(6) 3.577(15) ? . 2_456
C(5) C(7) 2.330(17) ? . .
C(5) C(12) 3.566(16) ? . 2_456
C(6) N(1) 2.361(13) ? . .
C(6) C(3) 2.701(13) ? . .
C(6) C(4) 2.362(14) ? . .
C(6) C(5) 3.577(15) ? . 2_556
C(7) C(3) 2.277(14) ? . .
C(7) C(4) 2.686(15) ? . .
C(7) C(5) 2.330(17) ? . .
C(7) C(16) 3.584(16) ? . 4_455
C(8) S(2) 2.682(9) ? . .
C(8) N(1) 3.127(11) ? . .
C(8) C(1) 2.542(11) ? . .
C(8) C(3) 3.131(12) ? . .
C(8) C(10) 2.402(14) ? . .
C(8) C(11) 2.745(14) ? . .
C(8) C(12) 2.324(12) ? . .
C(9) S(2) 3.100(10) ? . .
C(9) N(2) 2.372(12) ? . .
C(9) C(2) 2.530(13) ? . .
C(9) C(11) 2.372(15) ? . .
C(9) C(12) 2.691(14) ? . .
C(9) C(14) 3.594(15) ? . 3_545
C(10) N(2) 2.765(14) ? . .
C(10) C(8) 2.402(14) ? . .
C(10) C(12) 2.355(16) ? . .
C(11) N(2) 2.380(13) ? . .
C(11) C(8) 2.745(14) ? . .
C(11) C(9) 2.372(15) ? . .
C(12) S(1) 3.367(10) ? . 1_655
C(12) C(3) 3.572(12) ? . 1_655
C(12) C(5) 3.566(16) ? . 2_556
C(12) C(8) 2.324(12) ? . .
C(12) C(9) 2.691(14) ? . .
C(12) C(10) 2.355(16) ? . .
C(13) S(2) 3.553(12) ? . .
C(13) C(15) 2.262(17) ? . .
C(13) C(15) 3.584(16) ? . 2_555
C(13) C(16) 2.237(17) ? . .
C(14) S(1) 3.210(11) ? . .
C(14) N(1) 3.358(15) ? . 3_555
C(14) C(9) 3.594(15) ? . 3_555
C(14) C(16) 2.284(17) ? . .
C(14) C(17) 2.289(17) ? . .
C(15) S(1) 3.212(12) ? . .
C(15) C(13) 2.262(17) ? . .
C(15) C(13) 3.584(16) ? . 2_455
C(15) C(17) 2.274(17) ? . .
C(16) S(2) 3.477(12) ? . .
C(16) C(7) 3.584(16) ? . 4_454
C(16) C(13) 2.237(17) ? . .
C(16) C(14) 2.284(17) ? . .
C(17) S(2) 3.151(12) ? . .
C(17) C(14) 2.289(17) ? . .
C(17) C(15) 2.274(17) ? . .
Co(1) H(7) 3.453 ? . 3_655
Co(1) H(9) 2.697 ? . .
Co(1) H(10) 2.713 ? . .
Co(1) H(11) 2.680 ? . .
Co(1) H(12) 2.681 ? . .
Co(1) H(13) 2.693 ? . .
S(1) H(1) 2.829 ? . .
S(1) H(5) 3.057 ? . 3_555
S(1) H(6) 3.192 ? . 3_655
S(1) H(7) 3.590 ? . 3_655
S(1) H(8) 3.266 ? . 1_455
S(1) H(10) 3.333 ? . .
S(1) H(11) 3.334 ? . .
S(2) H(1) 3.248 ? . 3_545
S(2) H(3) 3.505 ? . 4_554
S(2) H(4) 2.950 ? . 4_554
S(2) H(5) 2.819 ? . .
S(2) H(6) 3.248 ? . 3_655
S(2) H(11) 3.212 ? . 1_655
S(2) H(13) 3.201 ? . .
N(1) H(1) 3.228 ? . .
N(1) H(2) 3.182 ? . 2_556
N(1) H(3) 3.209 ? . .
N(1) H(4) 1.964 ? . .
N(1) H(7) 2.996 ? . 1_455
N(1) H(8) 3.166 ? . 1_455
N(1) H(9) 3.372 ? . 3_545
N(1) H(10) 2.627 ? . 3_545
N(1) H(13) 3.399 ? . 4_555
N(2) H(2) 2.794 ? . 2_556
N(2) H(3) 3.241 ? . 2_556
N(2) H(5) 3.223 ? . .
N(2) H(6) 3.358 ? . 3_655
N(2) H(7) 3.228 ? . .
N(2) H(8) 1.976 ? . .
N(2) H(10) 3.411 ? . 3_545
N(2) H(13) 3.551 ? . 4_555
C(1) H(1) 2.643 ? . .
C(1) H(6) 2.819 ? . 3_655
C(1) H(7) 3.379 ? . 1_455
C(1) H(8) 3.371 ? . 1_455
C(2) H(5) 2.697 ? . .
C(2) H(6) 2.803 ? . 3_655
C(2) H(10) 3.524 ? . 3_545
C(2) H(11) 3.592 ? . 1_655
C(3) H(1) 2.044 ? . .
C(3) H(2) 3.255 ? . .
C(3) H(2) 3.464 ? . 2_556
C(3) H(4) 3.130 ? . .
C(3) H(7) 3.364 ? . 1_455
C(3) H(8) 2.937 ? . 1_455
C(4) H(2) 2.044 ? . .
C(4) H(3) 3.226 ? . .
C(4) H(8) 3.137 ? . 1_455
C(4) H(12) 3.115 ? . 3_555
C(5) H(1) 2.054 ? . .
C(5) H(2) 3.585 ? . 2_556
C(5) H(3) 2.007 ? . .
C(5) H(4) 3.179 ? . .
C(5) H(8) 3.518 ? . 1_455
C(5) H(8) 2.970 ? . 2_456
C(5) H(12) 3.357 ? . 3_555
C(5) H(13) 3.598 ? . 3_555
C(6) H(1) 3.232 ? . .
C(6) H(2) 2.008 ? . .
C(6) H(2) 3.291 ? . 2_556
C(6) H(4) 1.978 ? . .
C(6) H(5) 3.579 ? . 4_555
C(6) H(8) 3.303 ? . 2_456
C(6) H(12) 2.991 ? . 4_455
C(7) H(2) 3.191 ? . .
C(7) H(2) 3.058 ? . 2_556
C(7) H(3) 2.002 ? . .
C(7) H(8) 3.515 ? . 1_455
C(7) H(9) 3.320 ? . 3_545
C(7) H(10) 3.294 ? . 3_545
C(7) H(12) 3.087 ? . 4_455
C(7) H(13) 3.189 ? . 4_555
C(8) H(5) 2.027 ? . .
C(8) H(6) 3.265 ? . .
C(8) H(6) 3.399 ? . 3_655
C(8) H(8) 3.172 ? . .
C(8) H(10) 2.963 ? . 3_545
C(8) H(11) 3.369 ? . 1_655
C(9) H(3) 3.340 ? . 4_554
C(9) H(6) 2.040 ? . .
C(9) H(7) 3.239 ? . .
C(9) H(10) 2.906 ? . 3_545
C(9) H(11) 3.471 ? . 3_545
C(10) H(5) 2.028 ? . .
C(10) H(7) 2.039 ? . .
C(10) H(8) 3.212 ? . .
C(10) H(10) 3.367 ? . 3_545
C(10) H(11) 3.219 ? . 3_545
C(11) H(5) 3.234 ? . .
C(11) H(6) 2.034 ? . .
C(11) H(8) 1.996 ? . .
C(11) H(13) 3.495 ? . 4_555
C(12) H(2) 2.856 ? . 2_556
C(12) H(3) 3.555 ? . 2_556
C(12) H(6) 3.217 ? . .
C(12) H(7) 2.009 ? . .
C(12) H(13) 3.162 ? . 4_555
C(13) H(4) 3.268 ? . 3_555
C(13) H(7) 3.255 ? . 3_655
C(13) H(9) 3.331 ? . 2_455
C(13) H(10) 2.133 ? . .
C(13) H(11) 3.182 ? . .
C(13) H(12) 3.154 ? . .
C(13) H(13) 2.092 ? . .
C(14) H(4) 3.398 ? . 3_555
C(14) H(7) 3.458 ? . 3_655
C(14) H(9) 2.117 ? . .
C(14) H(9) 2.992 ? . 2_455
C(14) H(11) 2.106 ? . .
C(14) H(12) 3.198 ? . .
C(14) H(13) 3.206 ? . .
C(14) H(13) 3.242 ? . 2_455
C(15) H(4) 3.425 ? . 4_454
C(15) H(9) 3.179 ? . .
C(15) H(9) 2.817 ? . 2_455
C(15) H(10) 2.115 ? . .
C(15) H(12) 2.118 ? . .
C(15) H(13) 3.191 ? . .
C(16) H(1) 3.277 ? . 3_545
C(16) H(4) 3.314 ? . 4_454
C(16) H(9) 3.151 ? . .
C(16) H(9) 3.071 ? . 2_455
C(16) H(10) 3.204 ? . .
C(16) H(11) 2.131 ? . .
C(16) H(13) 2.079 ? . .
C(17) H(2) 3.473 ? . 3_545
C(17) H(4) 3.462 ? . 4_554
C(17) H(9) 2.083 ? . .
C(17) H(9) 3.393 ? . 2_455
C(17) H(10) 3.205 ? . .
C(17) H(10) 3.594 ? . 2_555
C(17) H(11) 3.190 ? . .
C(17) H(12) 2.085 ? . .
H(1) S(1) 2.829 ? . .
H(1) S(2) 3.248 ? . 3_555
H(1) N(1) 3.228 ? . .
H(1) C(1) 2.643 ? . .
H(1) C(3) 2.044 ? . .
H(1) C(5) 2.054 ? . .
H(1) C(6) 3.232 ? . .
H(1) C(16) 3.277 ? . 3_555
H(1) H(2) 2.377 ? . .
H(1) H(3) 3.523 ? . 2_456
H(1) H(6) 3.554 ? . 3_655
H(1) H(8) 3.542 ? . 1_455
H(1) H(12) 2.667 ? . 3_555
H(1) H(13) 3.464 ? . 3_555
H(2) N(1) 3.182 ? . 2_456
H(2) N(2) 2.794 ? . 2_456
H(2) C(3) 3.255 ? . .
H(2) C(3) 3.464 ? . 2_456
H(2) C(4) 2.044 ? . .
H(2) C(5) 3.585 ? . 2_456
H(2) C(6) 2.008 ? . .
H(2) C(6) 3.291 ? . 2_456
H(2) C(7) 3.191 ? . .
H(2) C(7) 3.058 ? . 2_456
H(2) C(12) 2.856 ? . 2_456
H(2) C(17) 3.473 ? . 3_555
H(2) H(1) 2.377 ? . .
H(2) H(3) 2.308 ? . .
H(2) H(4) 3.370 ? . 2_456
H(2) H(8) 2.431 ? . 2_456
H(2) H(12) 3.146 ? . 3_555
H(2) H(13) 2.821 ? . 3_555
H(3) S(2) 3.505 ? . 4_555
H(3) N(1) 3.209 ? . .
H(3) N(2) 3.241 ? . 2_456
H(3) C(4) 3.226 ? . .
H(3) C(5) 2.007 ? . .
H(3) C(7) 2.002 ? . .
H(3) C(9) 3.340 ? . 4_555
H(3) C(12) 3.555 ? . 2_456
H(3) H(1) 3.523 ? . 2_556
H(3) H(2) 2.308 ? . .
H(3) H(4) 2.275 ? . .
H(3) H(5) 2.657 ? . 4_555
H(3) H(8) 3.075 ? . 2_456
H(3) H(12) 2.840 ? . 4_455
H(4) S(2) 2.950 ? . 4_555
H(4) N(1) 1.964 ? . .
H(4) C(3) 3.130 ? . .
H(4) C(5) 3.179 ? . .
H(4) C(6) 1.978 ? . .
H(4) C(13) 3.268 ? . 3_545
H(4) C(14) 3.398 ? . 3_545
H(4) C(15) 3.425 ? . 4_455
H(4) C(16) 3.314 ? . 4_455
H(4) C(17) 3.462 ? . 4_555
H(4) H(2) 3.370 ? . 2_556
H(4) H(3) 2.275 ? . .
H(4) H(9) 2.797 ? . 3_545
H(4) H(10) 3.081 ? . 3_545
H(4) H(11) 3.214 ? . 4_455
H(4) H(12) 2.993 ? . 4_455
H(4) H(13) 2.725 ? . 4_555
H(5) S(1) 3.057 ? . 3_545
H(5) S(2) 2.819 ? . .
H(5) N(2) 3.223 ? . .
H(5) C(2) 2.697 ? . .
H(5) C(6) 3.579 ? . 4_554
H(5) C(8) 2.027 ? . .
H(5) C(10) 2.028 ? . .
H(5) C(11) 3.234 ? . .
H(5) H(3) 2.657 ? . 4_554
H(5) H(6) 2.347 ? . .
H(5) H(10) 3.116 ? . 3_545
H(5) H(11) 3.429 ? . 3_545
H(6) S(1) 3.192 ? . 3_645
H(6) S(2) 3.248 ? . 3_645
H(6) N(2) 3.358 ? . 3_645
H(6) C(1) 2.819 ? . 3_645
H(6) C(2) 2.803 ? . 3_645
H(6) C(8) 3.265 ? . .
H(6) C(8) 3.399 ? . 3_645
H(6) C(9) 2.040 ? . .
H(6) C(11) 2.034 ? . .
H(6) C(12) 3.217 ? . .
H(6) H(1) 3.554 ? . 3_645
H(6) H(5) 2.347 ? . .
H(6) H(7) 2.349 ? . .
H(6) H(11) 3.024 ? . 3_545
H(7) Co(1) 3.453 ? . 3_645
H(7) S(1) 3.590 ? . 3_645
H(7) N(1) 2.996 ? . 1_655
H(7) N(2) 3.228 ? . .
H(7) C(1) 3.379 ? . 1_655
H(7) C(3) 3.364 ? . 1_655
H(7) C(9) 3.239 ? . .
H(7) C(10) 2.039 ? . .
H(7) C(12) 2.009 ? . .
H(7) C(13) 3.255 ? . 3_645
H(7) C(14) 3.458 ? . 3_645
H(7) H(6) 2.349 ? . .
H(7) H(8) 2.293 ? . .
H(7) H(9) 2.823 ? . 3_645
H(7) H(10) 3.245 ? . 3_645
H(8) S(1) 3.266 ? . 1_655
H(8) N(1) 3.166 ? . 1_655
H(8) N(2) 1.976 ? . .
H(8) C(1) 3.371 ? . 1_655
H(8) C(3) 2.937 ? . 1_655
H(8) C(4) 3.137 ? . 1_655
H(8) C(5) 3.518 ? . 1_655
H(8) C(5) 2.970 ? . 2_556
H(8) C(6) 3.303 ? . 2_556
H(8) C(7) 3.515 ? . 1_655
H(8) C(8) 3.172 ? . .
H(8) C(10) 3.212 ? . .
H(8) C(11) 1.996 ? . .
H(8) H(1) 3.542 ? . 1_655
H(8) H(2) 2.431 ? . 2_556
H(8) H(3) 3.075 ? . 2_556
H(8) H(7) 2.293 ? . .
H(8) H(12) 3.378 ? . 4_555
H(8) H(13) 3.190 ? . 4_555
H(9) Co(1) 2.697 ? . .
H(9) N(1) 3.372 ? . 3_555
H(9) C(7) 3.320 ? . 3_555
H(9) C(13) 3.331 ? . 2_555
H(9) C(14) 2.117 ? . .
H(9) C(14) 2.992 ? . 2_555
H(9) C(15) 3.179 ? . .
H(9) C(15) 2.817 ? . 2_555
H(9) C(16) 3.151 ? . .
H(9) C(16) 3.071 ? . 2_555
H(9) C(17) 2.083 ? . .
H(9) C(17) 3.393 ? . 2_555
H(9) H(4) 2.797 ? . 3_555
H(9) H(7) 2.823 ? . 3_655
H(9) H(10) 2.543 ? . .
H(9) H(10) 3.397 ? . 2_555
H(9) H(11) 3.113 ? . 2_555
H(9) H(12) 3.522 ? . 2_555
H(9) H(13) 2.496 ? . .
H(10) Co(1) 2.713 ? . .
H(10) S(1) 3.333 ? . .
H(10) N(1) 2.627 ? . 3_555
H(10) N(2) 3.411 ? . 3_555
H(10) C(2) 3.524 ? . 3_555
H(10) C(7) 3.294 ? . 3_555
H(10) C(8) 2.963 ? . 3_555
H(10) C(9) 2.906 ? . 3_555
H(10) C(10) 3.367 ? . 3_555
H(10) C(13) 2.133 ? . .
H(10) C(15) 2.115 ? . .
H(10) C(16) 3.204 ? . .
H(10) C(17) 3.205 ? . .
H(10) C(17) 3.594 ? . 2_455
H(10) H(4) 3.081 ? . 3_555
H(10) H(5) 3.116 ? . 3_555
H(10) H(7) 3.245 ? . 3_655
H(10) H(9) 2.543 ? . .
H(10) H(9) 3.397 ? . 2_455
H(10) H(11) 2.526 ? . .
H(10) H(13) 2.923 ? . 2_455
H(11) Co(1) 2.680 ? . .
H(11) S(1) 3.334 ? . .
H(11) S(2) 3.212 ? . 1_455
H(11) C(2) 3.592 ? . 1_455
H(11) C(8) 3.369 ? . 1_455
H(11) C(9) 3.471 ? . 3_555
H(11) C(10) 3.219 ? . 3_555
H(11) C(13) 3.182 ? . .
H(11) C(14) 2.106 ? . .
H(11) C(16) 2.131 ? . .
H(11) C(17) 3.190 ? . .
H(11) H(4) 3.214 ? . 4_454
H(11) H(5) 3.429 ? . 3_555
H(11) H(6) 3.024 ? . 3_555
H(11) H(9) 3.113 ? . 2_455
H(11) H(10) 2.526 ? . .
H(11) H(12) 2.538 ? . .
H(12) Co(1) 2.681 ? . .
H(12) C(4) 3.115 ? . 3_545
H(12) C(5) 3.357 ? . 3_545
H(12) C(6) 2.991 ? . 4_454
H(12) C(7) 3.087 ? . 4_454
H(12) C(13) 3.154 ? . .
H(12) C(14) 3.198 ? . .
H(12) C(15) 2.118 ? . .
H(12) C(17) 2.085 ? . .
H(12) H(1) 2.667 ? . 3_545
H(12) H(2) 3.146 ? . 3_545
H(12) H(3) 2.840 ? . 4_454
H(12) H(4) 2.993 ? . 4_454
H(12) H(8) 3.378 ? . 4_554
H(12) H(9) 3.522 ? . 2_455
H(12) H(11) 2.538 ? . .
H(12) H(13) 2.491 ? . .
H(13) Co(1) 2.693 ? . .
H(13) S(2) 3.201 ? . .
H(13) N(1) 3.399 ? . 4_554
H(13) N(2) 3.551 ? . 4_554
H(13) C(5) 3.598 ? . 3_545
H(13) C(7) 3.189 ? . 4_554
H(13) C(11) 3.495 ? . 4_554
H(13) C(12) 3.162 ? . 4_554
H(13) C(13) 2.092 ? . .
H(13) C(14) 3.206 ? . .
H(13) C(14) 3.242 ? . 2_555
H(13) C(15) 3.191 ? . .
H(13) C(16) 2.079 ? . .
H(13) H(1) 3.464 ? . 3_545
H(13) H(2) 2.821 ? . 3_545
H(13) H(4) 2.725 ? . 4_554
H(13) H(8) 3.190 ? . 4_554
H(13) H(9) 2.496 ? . .
H(13) H(10) 2.923 ? . 2_555
H(13) H(12) 2.491 ? . .

loop_
_geom_torsion_atom_site_label_1
_geom_torsion_atom_site_label_2
_geom_torsion_atom_site_label_3
_geom_torsion_atom_site_label_4
_geom_torsion
_geom_torsion_publ_flag
_geom_torsion_site_symmetry_1
_geom_torsion_site_symmetry_2
_geom_torsion_site_symmetry_3
_geom_torsion_site_symmetry_4
S(1) Co(1) S(2) C(2) 2.2(3) ? . . . .
S(2) Co(1) S(1) C(1) -3.2(3) ? . . . .
S(1) Co(1) C(13) C(14) -48.7(8) ? . . . .
S(1) Co(1) C(13) C(17) -169.3(6) ? . . . .
C(13) Co(1) S(1) C(1) -134.7(5) ? . . . .
S(1) Co(1) C(14) C(13) 146.1(6) ? . . . .
S(1) Co(1) C(14) C(15) -96.0(6) ? . . . .
C(14) Co(1) S(1) C(1) -164.8(4) ? . . . .
S(1) Co(1) C(15) C(14) 93.4(6) ? . . . .
S(1) Co(1) C(15) C(16) -148.4(6) ? . . . .
C(15) Co(1) S(1) C(1) 153.7(5) ? . . . .
S(1) Co(1) C(16) C(15) 46.9(9) ? . . . .
S(1) Co(1) C(16) C(17) 166.8(5) ? . . . .
C(16) Co(1) S(1) C(1) 124.2(6) ? . . . .
S(1) Co(1) C(17) C(13) 51(2) ? . . . .
S(1) Co(1) C(17) C(16) -68(2) ? . . . .
C(17) Co(1) S(1) C(1) -178(2) ? . . . .
S(2) Co(1) C(13) C(14) -170.3(5) ? . . . .
S(2) Co(1) C(13) C(17) 69.1(8) ? . . . .
C(13) Co(1) S(2) C(2) 143.9(5) ? . . . .
S(2) Co(1) C(14) C(13) 23.2(13) ? . . . .
S(2) Co(1) C(14) C(15) 141.2(8) ? . . . .
C(14) Co(1) S(2) C(2) 126.9(9) ? . . . .
S(2) Co(1) C(15) C(14) -148.0(6) ? . . . .
S(2) Co(1) C(15) C(16) -29.8(12) ? . . . .
C(15) Co(1) S(2) C(2) -119.0(8) ? . . . .
S(2) Co(1) C(16) C(15) 165.9(6) ? . . . .
S(2) Co(1) C(16) C(17) -74.2(7) ? . . . .
C(16) Co(1) S(2) C(2) -140.1(5) ? . . . .
S(2) Co(1) C(17) C(13) -123.6(7) ? . . . .
S(2) Co(1) C(17) C(16) 117.7(7) ? . . . .
C(17) Co(1) S(2) C(2) -178.7(4) ? . . . .
C(13) Co(1) C(14) C(15) 118.0(9) ? . . . .
C(14) Co(1) C(13) C(17) -120.6(10) ? . . . .
C(13) Co(1) C(15) C(14) -38.5(6) ? . . . .
C(13) Co(1) C(15) C(16) 79.7(7) ? . . . .
C(15) Co(1) C(13) C(14) 38.2(7) ? . . . .
C(15) Co(1) C(13) C(17) -82.3(8) ? . . . .
C(13) Co(1) C(16) C(15) -82.3(7) ? . . . .
C(13) Co(1) C(16) C(17) 37.6(7) ? . . . .
C(16) Co(1) C(13) C(14) 83.0(7) ? . . . .
C(16) Co(1) C(13) C(17) -37.6(7) ? . . . .
C(13) Co(1) C(17) C(16) -118.8(11) ? . . . .
C(17) Co(1) C(13) C(14) 120.6(10) ? . . . .
C(14) Co(1) C(15) C(16) 118.2(9) ? . . . .
C(15) Co(1) C(14) C(13) -118.0(9) ? . . . .
C(14) Co(1) C(16) C(15) -38.0(7) ? . . . .
C(14) Co(1) C(16) C(17) 81.9(7) ? . . . .
C(16) Co(1) C(14) C(13) -79.3(7) ? . . . .
C(16) Co(1) C(14) C(15) 38.7(7) ? . . . .
C(14) Co(1) C(17) C(13) 37.2(7) ? . . . .
C(14) Co(1) C(17) C(16) -81.6(8) ? . . . .
C(17) Co(1) C(14) C(13) -36.4(7) ? . . . .
C(17) Co(1) C(14) C(15) 81.6(7) ? . . . .
C(15) Co(1) C(16) C(17) 119.9(10) ? . . . .
C(16) Co(1) C(15) C(14) -118.2(9) ? . . . .
C(15) Co(1) C(17) C(13) 80.9(8) ? . . . .
C(15) Co(1) C(17) C(16) -37.9(7) ? . . . .
C(17) Co(1) C(15) C(14) -81.6(7) ? . . . .
C(17) Co(1) C(15) C(16) 36.6(7) ? . . . .
C(16) Co(1) C(17) C(13) 118.8(11) ? . . . .
C(17) Co(1) C(16) C(15) -119.9(10) ? . . . .
Co(1) S(1) C(1) C(2) 3.8(8) ? . . . .
Co(1) S(1) C(1) C(3) -170.3(6) ? . . . .
Co(1) S(2) C(2) C(1) -0.4(6) ? . . . .
Co(1) S(2) C(2) C(8) -174.5(5) ? . . . .
C(3) N(1) C(7) C(6) 1.1(14) ? . . . .
C(7) N(1) C(3) C(1) -175.5(8) ? . . . .
C(7) N(1) C(3) C(4) -0.0(12) ? . . . .
C(8) N(2) C(12) C(11) -0.1(13) ? . . . .
C(12) N(2) C(8) C(2) -178.2(8) ? . . . .
C(12) N(2) C(8) C(9) 1.7(13) ? . . . .
S(1) C(1) C(2) S(2) -2.3(10) ? . . . .
S(1) C(1) C(2) C(8) 171.0(7) ? . . . .
S(1) C(1) C(3) N(1) 135.2(7) ? . . . .
S(1) C(1) C(3) C(4) -40.4(11) ? . . . .
C(2) C(1) C(3) N(1) -38.2(13) ? . . . .
C(2) C(1) C(3) C(4) 146.2(10) ? . . . .
C(3) C(1) C(2) S(2) 171.2(7) ? . . . .
C(3) C(1) C(2) C(8) -15.5(15) ? . . . .
S(2) C(2) C(8) N(2) 139.6(7) ? . . . .
S(2) C(2) C(8) C(9) -40.3(11) ? . . . .
C(1) C(2) C(8) N(2) -34.0(13) ? . . . .
C(1) C(2) C(8) C(9) 146.0(10) ? . . . .
N(1) C(3) C(4) C(5) -0.6(13) ? . . . .
C(1) C(3) C(4) C(5) 174.8(9) ? . . . .
C(3) C(4) C(5) C(6) 0.3(12) ? . . . .
C(4) C(5) C(6) C(7) 0.7(13) ? . . . .
C(5) C(6) C(7) N(1) -1.4(16) ? . . . .
N(2) C(8) C(9) C(10) -2.2(14) ? . . . .
C(2) C(8) C(9) C(10) 177.7(9) ? . . . .
C(8) C(9) C(10) C(11) 1.0(16) ? . . . .
C(9) C(10) C(11) C(12) 0.7(15) ? . . . .
C(10) C(11) C(12) N(2) -1.1(17) ? . . . .
Co(1) C(13) C(14) C(15) -59.1(7) ? . . . .
Co(1) C(13) C(17) C(16) 60.1(8) ? . . . .
C(14) C(13) C(17) Co(1) -59.0(8) ? . . . .
C(14) C(13) C(17) C(16) 1.1(13) ? . . . .
C(17) C(13) C(14) Co(1) 58.9(8) ? . . . .
C(17) C(13) C(14) C(15) -0.2(10) ? . . . .
Co(1) C(14) C(15) C(16) -60.1(8) ? . . . .
C(13) C(14) C(15) Co(1) 59.3(7) ? . . . .
C(13) C(14) C(15) C(16) -0.8(13) ? . . . .
Co(1) C(15) C(16) C(17) -59.4(9) ? . . . .
C(14) C(15) C(16) Co(1) 60.8(8) ? . . . .
C(14) C(15) C(16) C(17) 1.5(14) ? . . . .
Co(1) C(16) C(17) C(13) -60.3(8) ? . . . .
C(15) C(16) C(17) Co(1) 58.7(8) ? . . . .
C(15) C(16) C(17) C(13) -1.6(14) ? . . . .
